data_7706237
loop_
_publ_author_name
'Zi\'o\/lkowska, Aleksandra'
'Szynkiewicz, Natalia'
'Ponikiewski, \/Lukasz'

_publ_section_title
;
 Experimental and theoretical investigation of the reactivity of
 [(BDI*)Ti(Cl){\h<sup>2</sup>-P(SiMe<sub>3</sub>)-P<i>i</i>Pr<sub>2</sub>}]
 towards selected ketones.
;
_journal_issue 4
_journal_name_full 'Dalton transactions (Cambridge, England : 2003)'
_journal_page_first 1390
_journal_page_last 1401
_journal_paper_doi 10.1039/d0dt04014b
_journal_volume 50
_journal_year 2021
_chemical_formula_moiety 'C41  H70 Cl  N2  O  P2  Si1  Ti1, C7 H8'
_chemical_formula_sum 'C48 H78 Cl N2 O P2 Si Ti'
_chemical_formula_weight 872.5
_chemical_properties_physical Air-sensitive,Moisture-sensitive,Oxygen-sensitive
_space_group_IT_number 2
_space_group_name_Hall '-P 1'
_space_group_name_H-M_alt 'P -1'
_symmetry_cell_setting triclinic
_symmetry_Int_Tables_number 2
_symmetry_space_group_name_Hall '-P 1'
_symmetry_space_group_name_H-M 'P -1'
_atom_sites_solution_hydrogens mixed
_audit_conform_dict_location ftp://ftp.iucr.org/pub/cif_core.dic
_audit_conform_dict_name cif_core.dic
_audit_conform_dict_version 2.4.3
_audit_creation_date 2020-09-28T13:16:29-00:00
_audit_creation_method 'WinGX routine CIF_UPDATE'
_audit_update_record
;
2020-10-09 deposited with the CCDC.	2020-12-23 downloaded from the CCDC.
;
_cell_angle_alpha 101.880(4)
_cell_angle_beta 90.201(4)
_cell_angle_gamma 108.956(4)
_cell_formula_units_Z 2
_cell_length_a 10.3204(5)
_cell_length_b 11.6903(7)
_cell_length_c 21.9979(11)
_cell_measurement_reflns_used 8673
_cell_measurement_temperature 120(2)
_cell_measurement_theta_max 29.56
_cell_measurement_theta_min 2.29
_cell_measurement_wavelength 0.71073
_cell_volume 2449.2(2)
_computing_cell_refinement
;
X-Area Recipe 1.33.0.0 (STOE, 2015)
;
_computing_data_collection
;
X-Area WinXpose 2.0.22.0 (STOE, 2016)
;
_computing_data_reduction
;
X-Area Integrate 1.72.0.0 (STOE, 2018)
X-Area X-Red32 1.63.4.0 (STOE, 2017) 
;
_computing_molecular_graphics 'Ortep for Windows (Farrugia, 2012)'
_computing_publication_material 'WinGX publication routines (Farrugia, 2012)'
_computing_structure_refinement 'SHELXL-2018/1 (Sheldrick, 2018)'
_computing_structure_solution 'SHELXT 2014/5 (Sheldrick, 2014)'
_diffrn_ambient_temperature 120(2)
_diffrn_detector 'image plate (34 cm diameter)'
_diffrn_detector_area_resol_mean 6.67
_diffrn_detector_type 'STOE Imaging Plate'
_diffrn_measured_fraction_theta_full 0.973
_diffrn_measured_fraction_theta_max 0.976
_diffrn_measurement_details ' 207 frames, detector distance = 100 mm'
_diffrn_measurement_device '2-circle diffractometer'
_diffrn_measurement_device_type 'STOE IPDS 2T'
_diffrn_measurement_method 'rotation method, \w scans'
_diffrn_radiation_collimation '0.6 mm diameter'
_diffrn_radiation_monochromator 'parabolic x-ray mirror'
_diffrn_radiation_polarisn_norm 270
_diffrn_radiation_probe x-ray
_diffrn_radiation_type MoK\a
_diffrn_radiation_wavelength 0.71073
_diffrn_reflns_av_R_equivalents 0.0691
_diffrn_reflns_av_unetI/netI 0.0798
_diffrn_reflns_Laue_measured_fraction_full 0.973
_diffrn_reflns_Laue_measured_fraction_max 0.976
_diffrn_reflns_limit_h_max 12
_diffrn_reflns_limit_h_min -13
_diffrn_reflns_limit_k_max 14
_diffrn_reflns_limit_k_min -14
_diffrn_reflns_limit_l_max 28
_diffrn_reflns_limit_l_min -28
_diffrn_reflns_number 18613
_diffrn_reflns_point_group_measured_fraction_full 0.973
_diffrn_reflns_point_group_measured_fraction_max 0.976
_diffrn_reflns_theta_full 25.242
_diffrn_reflns_theta_max 26.999
_diffrn_reflns_theta_min 2.291
_diffrn_source 'GeniX Mo, 0.05 x 0.05 mm2 microfocus'
_diffrn_source_current 1.000
_diffrn_source_power 0.050
_diffrn_source_voltage 50
_diffrn_standards_number 0
_exptl_absorpt_coefficient_mu 0.354
_exptl_absorpt_correction_type none
_exptl_crystal_colour red
_exptl_crystal_density_diffrn 1.183
_exptl_crystal_density_method 'not measured'
_exptl_crystal_description plate
_exptl_crystal_F_000 942
_exptl_crystal_size_max 0.21
_exptl_crystal_size_mid 0.2
_exptl_crystal_size_min 0.2
_refine_diff_density_max 1.017
_refine_diff_density_min -1.087
_refine_diff_density_rms 0.106
_refine_ls_extinction_method none
_refine_ls_goodness_of_fit_ref 1.037
_refine_ls_hydrogen_treatment constr
_refine_ls_matrix_type full
_refine_ls_number_constraints 0
_refine_ls_number_parameters 564
_refine_ls_number_reflns 10433
_refine_ls_number_restraints 0
_refine_ls_restrained_S_all 1.037
_refine_ls_R_factor_all 0.1229
_refine_ls_R_factor_gt 0.0818
_refine_ls_shift/su_max 0.001
_refine_ls_shift/su_mean 0
_refine_ls_structure_factor_coef Fsqd
_refine_ls_weighting_details 'w=1/[\s^2^(Fo^2^)+(0.1613P)^2^+0.0597P] where P=(Fo^2^+2Fc^2^)/3'
_refine_ls_weighting_scheme calc
_refine_ls_wR_factor_gt 0.2104
_refine_ls_wR_factor_ref 0.2452
_reflns_Friedel_coverage 0
_reflns_number_gt 6869
_reflns_number_total 10433
_reflns_threshold_expression 'I > 2\s(I)'
_cod_data_source_file d0dt04014b2.cif
_cod_data_source_block 2b
_cod_depositor_comments 'Adding full bibliography for 7706236--7706242.cif.'
_cod_database_code 7706237
_shelx_estimated_absorpt_t_min 0.929
_shelx_estimated_absorpt_t_max 0.932

loop_
_symmetry_equiv_pos_as_xyz
'x, y, z'
'-x, -y, -z'

loop_
_atom_site_label
_atom_site_type_symbol
_atom_site_fract_x
_atom_site_fract_y
_atom_site_fract_z
_atom_site_U_iso_or_equiv
_atom_site_adp_type
_atom_site_occupancy
_atom_site_site_symmetry_order
_atom_site_calc_flag
_atom_site_refinement_flags_posn
_atom_site_refinement_flags_adp
_atom_site_refinement_flags_occupancy
_atom_site_disorder_assembly
_atom_site_disorder_group
C1 C 0.3386(4) 0.7224(3) 0.92210(17) 0.0286(8) Uani 1 1 d . . . . .
C2 C 0.2372(4) 0.7141(4) 0.96481(18) 0.0330(8) Uani 1 1 d . . . . .
C3 C 0.2634(4) 0.6913(4) 1.02299(19) 0.0390(9) Uani 1 1 d . . . . .
H3 H 0.195268 0.68452 1.05224 0.047 Uiso 1 1 calc R U . . .
C4 C 0.3866(4) 0.6787(4) 1.0381(2) 0.0428(10) Uani 1 1 d . . . . .
H4 H 0.403121 0.662127 1.077384 0.051 Uiso 1 1 calc R U . . .
C5 C 0.4861(4) 0.6901(4) 0.9960(2) 0.0388(9) Uani 1 1 d . . . . .
H5 H 0.571339 0.682213 1.00711 0.047 Uiso 1 1 calc R U . . .
C6 C 0.4660(4) 0.7128(4) 0.93814(19) 0.0334(8) Uani 1 1 d . . . . .
C7 C 0.1011(4) 0.7288(4) 0.94983(19) 0.0360(9) Uani 1 1 d . . . . .
H7 H 0.105125 0.754107 0.908961 0.043 Uiso 1 1 calc R U . . .
C8 C -0.0164(4) 0.6052(4) 0.9433(2) 0.0443(11) Uani 1 1 d . . . . .
H8A H -0.101169 0.612988 0.927347 0.066 Uiso 1 1 calc R U . . .
H8B H -0.029477 0.583472 0.984086 0.066 Uiso 1 1 calc R U . . .
H8C H 0.006523 0.540088 0.914248 0.066 Uiso 1 1 calc R U . . .
C9 C 0.0720(5) 0.8296(5) 0.9993(2) 0.0502(12) Uani 1 1 d . . . . .
H9A H -0.013032 0.841092 0.986292 0.075 Uiso 1 1 calc R U . . .
H9B H 0.148469 0.907736 1.003733 0.075 Uiso 1 1 calc R U . . .
H9C H 0.06212 0.804303 1.039264 0.075 Uiso 1 1 calc R U . . .
C10 C 0.5817(4) 0.7287(4) 0.8947(2) 0.0415(10) Uani 1 1 d . . . . .
H10 H 0.549416 0.746874 0.855973 0.05 Uiso 1 1 calc R U . . .
C11 C 0.6227(5) 0.6156(5) 0.8763(3) 0.0627(15) Uani 1 1 d . . . . .
H11A H 0.702858 0.633617 0.851644 0.094 Uiso 1 1 calc R U . . .
H11B H 0.546259 0.54795 0.851391 0.094 Uiso 1 1 calc R U . . .
H11C H 0.645696 0.590961 0.913794 0.094 Uiso 1 1 calc R U . . .
C12 C 0.7093(6) 0.8387(5) 0.9246(4) 0.079(2) Uani 1 1 d . . . . .
H12A H 0.683199 0.912848 0.938412 0.118 Uiso 1 1 calc R U . . .
H12B H 0.778054 0.853841 0.893879 0.118 Uiso 1 1 calc R U . . .
H12C H 0.748098 0.819561 0.960392 0.118 Uiso 1 1 calc R U . . .
C13 C 0.2913(4) 0.6078(4) 0.66195(17) 0.0301(8) Uani 1 1 d . . . . .
C14 C 0.3844(4) 0.5430(4) 0.64735(19) 0.0340(9) Uani 1 1 d . . . . .
C15 C 0.3800(4) 0.4776(4) 0.5863(2) 0.0390(9) Uani 1 1 d . . . . .
H15 H 0.442987 0.434102 0.575696 0.047 Uiso 1 1 calc R U . . .
C16 C 0.2852(4) 0.4751(4) 0.54071(19) 0.0391(9) Uani 1 1 d . . . . .
H16 H 0.28369 0.430403 0.499285 0.047 Uiso 1 1 calc R U . . .
C17 C 0.1935(4) 0.5374(4) 0.55568(18) 0.0381(9) Uani 1 1 d . . . . .
H17 H 0.128184 0.534028 0.52425 0.046 Uiso 1 1 calc R U . . .
C18 C 0.1937(4) 0.6058(4) 0.61603(18) 0.0331(8) Uani 1 1 d . . . . .
C19 C 0.4873(4) 0.5432(4) 0.6968(2) 0.0370(9) Uani 1 1 d . . . . .
H19 H 0.439756 0.538924 0.736225 0.044 Uiso 1 1 calc R U . . .
C20 C 0.5375(5) 0.4315(4) 0.6816(2) 0.0465(11) Uani 1 1 d . . . . .
H20A H 0.588635 0.427964 0.71836 0.07 Uiso 1 1 calc R U . . .
H20B H 0.597703 0.439899 0.6472 0.07 Uiso 1 1 calc R U . . .
H20C H 0.458446 0.355264 0.669338 0.07 Uiso 1 1 calc R U . . .
C21 C 0.6112(5) 0.6634(5) 0.7099(3) 0.0515(12) Uani 1 1 d . . . . .
H21A H 0.679414 0.656789 0.738878 0.077 Uiso 1 1 calc R U . . .
H21B H 0.580931 0.733314 0.728368 0.077 Uiso 1 1 calc R U . . .
H21C H 0.65243 0.676961 0.6708 0.077 Uiso 1 1 calc R U . . .
C22 C 0.0914(4) 0.6749(4) 0.62785(18) 0.0359(9) Uani 1 1 d . . . . .
H22 H 0.116892 0.730601 0.670245 0.043 Uiso 1 1 calc R U . . .
C23 C -0.0551(4) 0.5886(4) 0.6273(2) 0.0408(10) Uani 1 1 d . . . . .
H23A H -0.116097 0.637648 0.637762 0.061 Uiso 1 1 calc R U . . .
H23B H -0.059481 0.537699 0.658011 0.061 Uiso 1 1 calc R U . . .
H23C H -0.084117 0.53467 0.585746 0.061 Uiso 1 1 calc R U . . .
C24 C 0.0984(5) 0.7569(5) 0.5807(2) 0.0464(11) Uani 1 1 d . . . . .
H24A H 0.041598 0.809295 0.593258 0.07 Uiso 1 1 calc R U . . .
H24B H 0.064331 0.704282 0.539277 0.07 Uiso 1 1 calc R U . . .
H24C H 0.193859 0.809381 0.579665 0.07 Uiso 1 1 calc R U . . .
C25 C 0.4152(5) 0.9640(4) 0.9076(2) 0.0405(10) Uani 1 1 d . . . . .
H25A H 0.438136 1.041684 0.893278 0.061 Uiso 1 1 calc R U . . .
H25B H 0.497175 0.96011 0.92854 0.061 Uiso 1 1 calc R U . . .
H25C H 0.343278 0.960337 0.936901 0.061 Uiso 1 1 calc R U . . .
C26 C 0.3640(4) 0.8554(3) 0.85235(18) 0.0313(8) Uani 1 1 d . . . . .
C27 C 0.3786(4) 0.8832(4) 0.79288(18) 0.0339(9) Uani 1 1 d . . . . .
H27 H 0.405034 0.968654 0.79221 0.041 Uiso 1 1 calc R U . . .
C28 C 0.3594(4) 0.8022(4) 0.73490(19) 0.0325(8) Uani 1 1 d . . . . .
C29 C 0.4170(4) 0.8630(4) 0.6819(2) 0.0394(9) Uani 1 1 d . . . . .
H29A H 0.474425 0.949135 0.698792 0.059 Uiso 1 1 calc R U . . .
H29B H 0.341275 0.86111 0.654338 0.059 Uiso 1 1 calc R U . . .
H29C H 0.472631 0.818003 0.658377 0.059 Uiso 1 1 calc R U . . .
C30 C 0.2256(4) 0.3642(4) 0.83832(19) 0.0333(8) Uani 1 1 d . . . . .
C31 C 0.3307(4) 0.3083(4) 0.8085(2) 0.0429(10) Uani 1 1 d . . . . .
H31A H 0.314574 0.226995 0.818258 0.064 Uiso 1 1 calc R U . . .
H31B H 0.423512 0.363163 0.824734 0.064 Uiso 1 1 calc R U . . .
H31C H 0.321637 0.298947 0.763182 0.064 Uiso 1 1 calc R U . . .
C32 C 0.2432(4) 0.3866(4) 0.9094(2) 0.0391(9) Uani 1 1 d . . . . .
H32A H 0.224068 0.307041 0.921631 0.059 Uiso 1 1 calc R U . . .
H32B H 0.179173 0.427514 0.927983 0.059 Uiso 1 1 calc R U . . .
H32C H 0.337684 0.439455 0.923987 0.059 Uiso 1 1 calc R U . . .
C33 C 0.1133(8) 0.0025(6) 0.7241(3) 0.078(2) Uani 1 1 d . . . . .
H33A H 0.204969 0.063082 0.724208 0.117 Uiso 1 1 calc R U . . .
H33B H 0.060302 -0.009163 0.684903 0.117 Uiso 1 1 calc R U . . .
H33C H 0.121964 -0.076768 0.728035 0.117 Uiso 1 1 calc R U . . .
C35 C -0.1608(7) -0.0347(5) 0.7773(4) 0.088(2) Uani 1 1 d . . . . .
H35A H -0.212772 -0.000279 0.808869 0.131 Uiso 1 1 calc R U . . .
H35B H -0.172047 -0.12006 0.779855 0.131 Uiso 1 1 calc R U . . .
H35C H -0.195221 -0.034153 0.735782 0.131 Uiso 1 1 calc R U . . .
C36 C 0.0924(5) 0.0294(4) 0.8623(2) 0.0414(10) Uani 1 1 d . . . . .
H36A H 0.190155 0.078638 0.870783 0.062 Uiso 1 1 calc R U . . .
H36B H 0.081354 -0.058905 0.855715 0.062 Uiso 1 1 calc R U . . .
H36C H 0.042156 0.052214 0.897938 0.062 Uiso 1 1 calc R U . . .
C37 C -0.1955(4) 0.3167(4) 0.7425(2) 0.0379(9) Uani 1 1 d . . . . .
H37 H -0.218516 0.362688 0.712728 0.045 Uiso 1 1 calc R U . . .
C38 C -0.2942(5) 0.1825(4) 0.7232(3) 0.0509(12) Uani 1 1 d . . . . .
H38A H -0.276654 0.145007 0.681359 0.076 Uiso 1 1 calc R U . . .
H38B H -0.389259 0.182237 0.723275 0.076 Uiso 1 1 calc R U . . .
H38C H -0.279576 0.134854 0.752821 0.076 Uiso 1 1 calc R U . . .
C39 C -0.2279(4) 0.3756(4) 0.80715(19) 0.0393(9) Uani 1 1 d . . . . .
H39A H -0.175951 0.464572 0.817047 0.059 Uiso 1 1 calc R U . . .
H39B H -0.201935 0.336605 0.83843 0.059 Uiso 1 1 calc R U . . .
H39C H -0.326484 0.363176 0.807221 0.059 Uiso 1 1 calc R U . . .
C40 C -0.0056(5) 0.2353(4) 0.66222(19) 0.0397(9) Uani 1 1 d . . . . .
H40 H -0.06007 0.148071 0.663923 0.048 Uiso 1 1 calc R U . . .
C41 C 0.1407(5) 0.2422(5) 0.6492(2) 0.0495(11) Uani 1 1 d . . . . .
H41A H 0.183318 0.222786 0.683843 0.074 Uiso 1 1 calc R U . . .
H41B H 0.193441 0.325935 0.644529 0.074 Uiso 1 1 calc R U . . .
H41C H 0.139959 0.182252 0.610638 0.074 Uiso 1 1 calc R U . . .
C42 C -0.0690(6) 0.2711(5) 0.6084(2) 0.0510(12) Uani 1 1 d . . . . .
H42A H -0.162788 0.269032 0.616894 0.076 Uiso 1 1 calc R U . . .
H42B H -0.071054 0.21222 0.56934 0.076 Uiso 1 1 calc R U . . .
H42C H -0.013361 0.354846 0.604894 0.076 Uiso 1 1 calc R U . . .
Cl1 Cl 0.00401(9) 0.66328(9) 0.78783(4) 0.0339(2) Uani 1 1 d . . . . .
N1 N 0.3135(3) 0.7407(3) 0.86076(14) 0.0292(7) Uani 1 1 d . . . . .
N2 N 0.2980(3) 0.6783(3) 0.72517(14) 0.0292(7) Uani 1 1 d . . . . .
O1 O 0.2448(3) 0.4784(2) 0.82143(13) 0.0340(6) Uani 1 1 d . . . . .
P1 P 0.03645(10) 0.26282(9) 0.81546(5) 0.0302(2) Uani 1 1 d . . . . .
P2 P -0.00828(10) 0.33912(9) 0.73847(5) 0.0298(2) Uani 1 1 d . . . . .
Si1 Si 0.02311(14) 0.06020(11) 0.79100(6) 0.0453(3) Uani 1 1 d . . . . .
Ti1 Ti 0.18761(6) 0.58920(6) 0.79101(3) 0.02694(19) Uani 1 1 d . . . . .
C43 C 0.6284(7) 0.8913(7) 0.4722(3) 0.058(3) Uani 0.599(9) 1 d G . P A 1
C44 C 0.5500(5) 0.8015(6) 0.5022(3) 0.059(3) Uani 0.599(9) 1 d G . P A 1
H44 H 0.456375 0.757345 0.488228 0.071 Uiso 0.599(9) 1 calc R U P A 1
C45 C 0.6084(7) 0.7762(6) 0.5527(3) 0.056(3) Uani 0.599(9) 1 d G . P A 1
H45 H 0.554801 0.714872 0.573279 0.067 Uiso 0.599(9) 1 calc R U P A 1
C46 C 0.7454(7) 0.8408(7) 0.5732(3) 0.058(4) Uani 0.599(9) 1 d G . P A 1
H46 H 0.785318 0.823562 0.607729 0.07 Uiso 0.599(9) 1 calc R U P A 1
C47 C 0.8238(5) 0.9306(6) 0.5431(3) 0.048(2) Uani 0.599(9) 1 d G . P A 1
H47 H 0.917411 0.974725 0.55713 0.058 Uiso 0.599(9) 1 calc R U P A 1
C48 C 0.7654(7) 0.9558(6) 0.4926(3) 0.056(3) Uani 0.599(9) 1 d G . P A 1
H48 H 0.818987 1.0172 0.47208 0.067 Uiso 0.599(9) 1 calc R U P A 1
C49 C 0.5622(16) 0.9142(14) 0.4240(8) 0.083(4) Uani 0.599(9) 1 d . . P A 1
H49A H 0.62523 0.978767 0.405777 0.125 Uiso 0.599(9) 1 d R U P A 1
H49B H 0.530934 0.835987 0.392797 0.125 Uiso 0.599(9) 1 d R U P A 1
H49C H 0.482842 0.93873 0.437522 0.125 Uiso 0.599(9) 1 d R U P A 1
C43A C 0.6806(11) 0.8661(11) 0.5220(5) 0.068(5) Uani 0.401(9) 1 d G . P A 2
C44A C 0.7003(10) 0.9436(11) 0.4802(6) 0.059(5) Uani 0.401(9) 1 d G . P A 2
H44A H 0.788652 1.001565 0.478397 0.071 Uiso 0.401(9) 1 calc R U P A 2
C45A C 0.5906(14) 0.9361(12) 0.4409(6) 0.28(4) Uani 0.401(9) 1 d G . P A 2
H45A H 0.604043 0.989051 0.412329 0.336 Uiso 0.401(9) 1 calc R U P A 2
C46A C 0.4613(11) 0.8513(12) 0.4435(6) 0.085(6) Uani 0.401(9) 1 d G . P A 2
H46A H 0.386353 0.846173 0.41667 0.101 Uiso 0.401(9) 1 calc R U P A 2
C47A C 0.4417(9) 0.7738(9) 0.4853(6) 0.067(5) Uani 0.401(9) 1 d G . P A 2
H47A H 0.353272 0.715808 0.487078 0.081 Uiso 0.401(9) 1 calc R U P A 2
C48A C 0.5513(14) 0.7812(10) 0.5246(5) 0.068(6) Uani 0.401(9) 1 d G . P A 2
H48A H 0.537881 0.72832 0.553147 0.082 Uiso 0.401(9) 1 calc R U P A 2
C49A C 0.787(3) 0.875(2) 0.5629(13) 0.117(11) Uani 0.401(9) 1 d . . P A 2
H49D H 0.753684 0.810729 0.587087 0.176 Uiso 0.401(9) 1 d R U P A 2
H49E H 0.865242 0.8624 0.540321 0.176 Uiso 0.401(9) 1 d R U P A 2
H49F H 0.81723 0.956723 0.591105 0.176 Uiso 0.401(9) 1 d R U P A 2

loop_
_atom_site_aniso_label
_atom_site_aniso_U_11
_atom_site_aniso_U_22
_atom_site_aniso_U_33
_atom_site_aniso_U_23
_atom_site_aniso_U_13
_atom_site_aniso_U_12
C1 0.0270(18) 0.0335(19) 0.0240(18) 0.0067(15) -0.0090(14) 0.0081(15)
C2 0.0299(19) 0.040(2) 0.0279(19) 0.0070(16) -0.0048(15) 0.0107(16)
C3 0.034(2) 0.054(3) 0.028(2) 0.0127(18) -0.0045(17) 0.0106(18)
C4 0.043(2) 0.053(3) 0.031(2) 0.0137(19) -0.0113(18) 0.011(2)
C5 0.035(2) 0.048(2) 0.037(2) 0.0160(19) -0.0095(17) 0.0142(18)
C6 0.0287(19) 0.037(2) 0.032(2) 0.0070(17) -0.0078(16) 0.0091(16)
C7 0.0287(19) 0.052(2) 0.030(2) 0.0135(18) 0.0000(16) 0.0149(18)
C8 0.026(2) 0.062(3) 0.045(3) 0.020(2) -0.0024(18) 0.0103(19)
C9 0.051(3) 0.065(3) 0.043(3) 0.008(2) -0.002(2) 0.033(2)
C10 0.031(2) 0.064(3) 0.035(2) 0.014(2) -0.0041(17) 0.022(2)
C11 0.039(3) 0.057(3) 0.090(4) 0.014(3) 0.015(3) 0.015(2)
C12 0.047(3) 0.058(3) 0.116(6) 0.010(3) 0.031(3) 0.001(3)
C13 0.0313(19) 0.0345(19) 0.0243(18) 0.0093(15) -0.0002(15) 0.0091(15)
C14 0.0276(18) 0.042(2) 0.034(2) 0.0118(17) 0.0038(16) 0.0104(16)
C15 0.037(2) 0.044(2) 0.037(2) 0.0054(18) 0.0032(18) 0.0173(18)
C16 0.045(2) 0.042(2) 0.029(2) 0.0061(17) 0.0055(18) 0.0132(19)
C17 0.041(2) 0.047(2) 0.0247(19) 0.0085(17) -0.0048(17) 0.0120(19)
C18 0.035(2) 0.038(2) 0.0275(19) 0.0111(16) -0.0014(16) 0.0114(17)
C19 0.0298(19) 0.047(2) 0.038(2) 0.0138(19) 0.0035(17) 0.0154(17)
C20 0.041(2) 0.053(3) 0.054(3) 0.015(2) 0.002(2) 0.024(2)
C21 0.035(2) 0.062(3) 0.060(3) 0.014(2) -0.009(2) 0.019(2)
C22 0.040(2) 0.044(2) 0.026(2) 0.0096(17) -0.0047(16) 0.0157(18)
C23 0.032(2) 0.058(3) 0.034(2) 0.012(2) -0.0049(17) 0.0176(19)
C24 0.055(3) 0.056(3) 0.039(2) 0.019(2) -0.005(2) 0.029(2)
C25 0.049(2) 0.036(2) 0.034(2) 0.0072(18) -0.0111(18) 0.0109(18)
C26 0.0300(19) 0.0318(19) 0.034(2) 0.0069(16) -0.0079(16) 0.0125(15)
C27 0.036(2) 0.033(2) 0.034(2) 0.0124(17) -0.0030(17) 0.0091(16)
C28 0.0294(19) 0.036(2) 0.035(2) 0.0118(16) -0.0022(16) 0.0114(16)
C29 0.040(2) 0.040(2) 0.035(2) 0.0142(18) 0.0021(18) 0.0043(18)
C30 0.0296(19) 0.034(2) 0.038(2) 0.0136(17) -0.0050(16) 0.0090(15)
C31 0.029(2) 0.049(2) 0.053(3) 0.014(2) -0.0015(19) 0.0136(18)
C32 0.036(2) 0.041(2) 0.039(2) 0.0139(18) -0.0105(18) 0.0080(17)
C33 0.147(6) 0.060(3) 0.047(3) 0.007(3) -0.003(3) 0.065(4)
C35 0.086(4) 0.043(3) 0.120(6) 0.032(3) -0.052(4) -0.005(3)
C36 0.048(2) 0.041(2) 0.042(2) 0.0152(19) 0.0009(19) 0.0201(19)
C37 0.0282(19) 0.048(2) 0.039(2) 0.0152(19) -0.0063(17) 0.0116(17)
C38 0.035(2) 0.047(3) 0.065(3) 0.011(2) -0.007(2) 0.0060(19)
C39 0.0259(19) 0.056(3) 0.038(2) 0.016(2) -0.0007(17) 0.0121(18)
C40 0.048(2) 0.041(2) 0.029(2) 0.0066(18) -0.0040(18) 0.0141(19)
C41 0.055(3) 0.058(3) 0.037(2) 0.005(2) 0.008(2) 0.024(2)
C42 0.070(3) 0.056(3) 0.032(2) 0.009(2) -0.007(2) 0.027(3)
Cl1 0.0286(5) 0.0445(5) 0.0316(5) 0.0094(4) -0.0039(4) 0.0158(4)
N1 0.0249(15) 0.0358(17) 0.0259(16) 0.0081(13) -0.0040(12) 0.0082(13)
N2 0.0284(15) 0.0370(17) 0.0240(15) 0.0082(13) -0.0031(12) 0.0123(13)
O1 0.0303(14) 0.0335(14) 0.0377(15) 0.0125(12) -0.0093(12) 0.0074(11)
P1 0.0278(5) 0.0329(5) 0.0310(5) 0.0107(4) -0.0039(4) 0.0094(4)
P2 0.0274(5) 0.0344(5) 0.0282(5) 0.0094(4) -0.0046(4) 0.0095(4)
Si1 0.0549(8) 0.0346(6) 0.0450(7) 0.0092(5) -0.0145(6) 0.0131(5)
Ti1 0.0233(3) 0.0327(4) 0.0254(3) 0.0094(3) -0.0043(3) 0.0083(3)
C43 0.089(9) 0.063(7) 0.038(5) 0.002(5) -0.011(5) 0.051(7)
C44 0.042(6) 0.068(7) 0.064(8) 0.002(6) 0.014(5) 0.022(5)
C45 0.064(6) 0.053(5) 0.049(6) 0.007(5) 0.024(5) 0.020(5)
C46 0.085(8) 0.041(7) 0.058(6) 0.018(5) 0.010(6) 0.030(6)
C47 0.060(5) 0.044(5) 0.040(5) 0.008(4) 0.003(4) 0.017(4)
C48 0.074(8) 0.040(5) 0.051(6) 0.008(4) -0.004(5) 0.018(5)
C49 0.091(10) 0.072(7) 0.117(10) 0.061(7) 0.050(8) 0.045(7)
C43A 0.078(11) 0.070(10) 0.060(9) 0.002(7) -0.014(8) 0.038(8)
C44A 0.046(10) 0.046(9) 0.065(11) 0.012(7) 0.004(8) -0.012(7)
C45A 0.07(2) 0.29(6) 0.35(8) -0.08(5) 0.06(3) -0.03(3)
C46A 0.067(10) 0.084(12) 0.092(13) -0.025(10) -0.044(10) 0.040(9)
C47A 0.066(10) 0.044(7) 0.089(12) 0.016(7) 0.049(9) 0.015(7)
C48A 0.123(19) 0.039(8) 0.049(11) 0.017(8) 0.022(10) 0.031(10)
C49A 0.17(2) 0.053(13) 0.112(19) 0.009(13) -0.100(18) 0.018(16)

loop_
_atom_type_symbol
_atom_type_description
_atom_type_scat_dispersion_real
_atom_type_scat_dispersion_imag
_atom_type_scat_source
C C 0.0033 0.0016 'International Tables Vol C Tables 4.2.6.8 and 6.1.1.4'
H H 0 0 'International Tables Vol C Tables 4.2.6.8 and 6.1.1.4'
Cl Cl 0.1484 0.1585 'International Tables Vol C Tables 4.2.6.8 and 6.1.1.4'
N N 0.0061 0.0033 'International Tables Vol C Tables 4.2.6.8 and 6.1.1.4'
O O 0.0106 0.006 'International Tables Vol C Tables 4.2.6.8 and 6.1.1.4'
P P 0.1023 0.0942 'International Tables Vol C Tables 4.2.6.8 and 6.1.1.4'
Si Si 0.0817 0.0704 'International Tables Vol C Tables 4.2.6.8 and 6.1.1.4'
Ti Ti 0.2776 0.4457 'International Tables Vol C Tables 4.2.6.8 and 6.1.1.4'

loop_
_geom_angle_atom_site_label_1
_geom_angle_atom_site_label_2
_geom_angle_atom_site_label_3
_geom_angle
_geom_angle_site_symmetry_1
_geom_angle_site_symmetry_3
_geom_angle_publ_flag
C2 C1 C6 120.6(4) . . ?
C2 C1 N1 120.5(3) . . ?
C6 C1 N1 118.9(3) . . ?
C1 C2 C3 118.7(4) . . ?
C1 C2 C7 121.9(4) . . ?
C3 C2 C7 119.4(4) . . ?
C4 C3 C2 120.6(4) . . ?
C4 C3 H3 119.7 . . ?
C2 C3 H3 119.7 . . ?
C3 C4 C5 119.7(4) . . ?
C3 C4 H4 120.2 . . ?
C5 C4 H4 120.2 . . ?
C4 C5 C6 122.1(4) . . ?
C4 C5 H5 118.9 . . ?
C6 C5 H5 118.9 . . ?
C5 C6 C1 118.1(4) . . ?
C5 C6 C10 119.5(4) . . ?
C1 C6 C10 122.4(4) . . ?
C2 C7 C8 110.6(4) . . ?
C2 C7 C9 111.9(3) . . ?
C8 C7 C9 110.1(4) . . ?
C2 C7 H7 108.1 . . ?
C8 C7 H7 108.1 . . ?
C9 C7 H7 108.1 . . ?
C7 C8 H8A 109.5 . . ?
C7 C8 H8B 109.5 . . ?
H8A C8 H8B 109.5 . . ?
C7 C8 H8C 109.5 . . ?
H8A C8 H8C 109.5 . . ?
H8B C8 H8C 109.5 . . ?
C7 C9 H9A 109.5 . . ?
C7 C9 H9B 109.5 . . ?
H9A C9 H9B 109.5 . . ?
C7 C9 H9C 109.5 . . ?
H9A C9 H9C 109.5 . . ?
H9B C9 H9C 109.5 . . ?
C11 C10 C6 113.1(4) . . ?
C11 C10 C12 108.6(4) . . ?
C6 C10 C12 110.9(4) . . ?
C11 C10 H10 108 . . ?
C6 C10 H10 108 . . ?
C12 C10 H10 108 . . ?
C10 C11 H11A 109.5 . . ?
C10 C11 H11B 109.5 . . ?
H11A C11 H11B 109.5 . . ?
C10 C11 H11C 109.5 . . ?
H11A C11 H11C 109.5 . . ?
H11B C11 H11C 109.5 . . ?
C10 C12 H12A 109.5 . . ?
C10 C12 H12B 109.5 . . ?
H12A C12 H12B 109.5 . . ?
C10 C12 H12C 109.5 . . ?
H12A C12 H12C 109.5 . . ?
H12B C12 H12C 109.5 . . ?
C14 C13 C18 121.0(3) . . ?
C14 C13 N2 118.6(3) . . ?
C18 C13 N2 120.4(3) . . ?
C15 C14 C13 118.6(4) . . ?
C15 C14 C19 120.4(4) . . ?
C13 C14 C19 121.0(3) . . ?
C16 C15 C14 121.1(4) . . ?
C16 C15 H15 119.5 . . ?
C14 C15 H15 119.5 . . ?
C17 C16 C15 119.8(4) . . ?
C17 C16 H16 120.1 . . ?
C15 C16 H16 120.1 . . ?
C16 C17 C18 121.8(4) . . ?
C16 C17 H17 119.1 . . ?
C18 C17 H17 119.1 . . ?
C17 C18 C13 117.7(4) . . ?
C17 C18 C22 118.2(4) . . ?
C13 C18 C22 124.1(3) . . ?
C14 C19 C20 113.5(4) . . ?
C14 C19 C21 111.8(4) . . ?
C20 C19 C21 109.6(3) . . ?
C14 C19 H19 107.2 . . ?
C20 C19 H19 107.2 . . ?
C21 C19 H19 107.2 . . ?
C19 C20 H20A 109.5 . . ?
C19 C20 H20B 109.5 . . ?
H20A C20 H20B 109.5 . . ?
C19 C20 H20C 109.5 . . ?
H20A C20 H20C 109.5 . . ?
H20B C20 H20C 109.5 . . ?
C19 C21 H21A 109.5 . . ?
C19 C21 H21B 109.5 . . ?
H21A C21 H21B 109.5 . . ?
C19 C21 H21C 109.5 . . ?
H21A C21 H21C 109.5 . . ?
H21B C21 H21C 109.5 . . ?
C18 C22 C23 112.6(4) . . ?
C18 C22 C24 111.5(3) . . ?
C23 C22 C24 109.7(3) . . ?
C18 C22 H22 107.6 . . ?
C23 C22 H22 107.6 . . ?
C24 C22 H22 107.6 . . ?
C22 C23 H23A 109.5 . . ?
C22 C23 H23B 109.5 . . ?
H23A C23 H23B 109.5 . . ?
C22 C23 H23C 109.5 . . ?
H23A C23 H23C 109.5 . . ?
H23B C23 H23C 109.5 . . ?
C22 C24 H24A 109.5 . . ?
C22 C24 H24B 109.5 . . ?
H24A C24 H24B 109.5 . . ?
C22 C24 H24C 109.5 . . ?
H24A C24 H24C 109.5 . . ?
H24B C24 H24C 109.5 . . ?
C26 C25 H25A 109.5 . . ?
C26 C25 H25B 109.5 . . ?
H25A C25 H25B 109.5 . . ?
C26 C25 H25C 109.5 . . ?
H25A C25 H25C 109.5 . . ?
H25B C25 H25C 109.5 . . ?
N1 C26 C27 122.8(4) . . ?
N1 C26 C25 120.5(4) . . ?
C27 C26 C25 116.6(3) . . ?
C28 C27 C26 128.8(4) . . ?
C28 C27 H27 115.6 . . ?
C26 C27 H27 115.6 . . ?
N2 C28 C27 124.2(4) . . ?
N2 C28 C29 120.9(4) . . ?
C27 C28 C29 114.9(4) . . ?
C28 C29 H29A 109.5 . . ?
C28 C29 H29B 109.5 . . ?
H29A C29 H29B 109.5 . . ?
C28 C29 H29C 109.5 . . ?
H29A C29 H29C 109.5 . . ?
H29B C29 H29C 109.5 . . ?
O1 C30 C31 109.3(3) . . ?
O1 C30 C32 109.0(3) . . ?
C31 C30 C32 110.4(3) . . ?
O1 C30 P1 107.4(2) . . ?
C31 C30 P1 115.0(3) . . ?
C32 C30 P1 105.6(3) . . ?
C30 C31 H31A 109.5 . . ?
C30 C31 H31B 109.5 . . ?
H31A C31 H31B 109.5 . . ?
C30 C31 H31C 109.5 . . ?
H31A C31 H31C 109.5 . . ?
H31B C31 H31C 109.5 . . ?
C30 C32 H32A 109.5 . . ?
C30 C32 H32B 109.5 . . ?
H32A C32 H32B 109.5 . . ?
C30 C32 H32C 109.5 . . ?
H32A C32 H32C 109.5 . . ?
H32B C32 H32C 109.5 . . ?
Si1 C33 H33A 109.5 . . ?
Si1 C33 H33B 109.5 . . ?
H33A C33 H33B 109.5 . . ?
Si1 C33 H33C 109.5 . . ?
H33A C33 H33C 109.5 . . ?
H33B C33 H33C 109.5 . . ?
Si1 C35 H35A 109.5 . . ?
Si1 C35 H35B 109.5 . . ?
H35A C35 H35B 109.5 . . ?
Si1 C35 H35C 109.5 . . ?
H35A C35 H35C 109.5 . . ?
H35B C35 H35C 109.5 . . ?
Si1 C36 H36A 109.5 . . ?
Si1 C36 H36B 109.5 . . ?
H36A C36 H36B 109.5 . . ?
Si1 C36 H36C 109.5 . . ?
H36A C36 H36C 109.5 . . ?
H36B C36 H36C 109.5 . . ?
C39 C37 C38 108.8(4) . . ?
C39 C37 P2 111.9(3) . . ?
C38 C37 P2 116.3(3) . . ?
C39 C37 H37 106.4 . . ?
C38 C37 H37 106.4 . . ?
P2 C37 H37 106.4 . . ?
C37 C38 H38A 109.5 . . ?
C37 C38 H38B 109.5 . . ?
H38A C38 H38B 109.5 . . ?
C37 C38 H38C 109.5 . . ?
H38A C38 H38C 109.5 . . ?
H38B C38 H38C 109.5 . . ?
C37 C39 H39A 109.5 . . ?
C37 C39 H39B 109.5 . . ?
H39A C39 H39B 109.5 . . ?
C37 C39 H39C 109.5 . . ?
H39A C39 H39C 109.5 . . ?
H39B C39 H39C 109.5 . . ?
C41 C40 C42 108.7(4) . . ?
C41 C40 P2 110.4(3) . . ?
C42 C40 P2 111.2(3) . . ?
C41 C40 H40 108.8 . . ?
C42 C40 H40 108.8 . . ?
P2 C40 H40 108.8 . . ?
C40 C41 H41A 109.5 . . ?
C40 C41 H41B 109.5 . . ?
H41A C41 H41B 109.5 . . ?
C40 C41 H41C 109.5 . . ?
H41A C41 H41C 109.5 . . ?
H41B C41 H41C 109.5 . . ?
C40 C42 H42A 109.5 . . ?
C40 C42 H42B 109.5 . . ?
H42A C42 H42B 109.5 . . ?
C40 C42 H42C 109.5 . . ?
H42A C42 H42C 109.5 . . ?
H42B C42 H42C 109.5 . . ?
C26 N1 C1 116.8(3) . . ?
C26 N1 Ti1 123.1(3) . . ?
C1 N1 Ti1 119.9(2) . . ?
C28 N2 C13 116.7(3) . . ?
C28 N2 Ti1 123.7(3) . . ?
C13 N2 Ti1 118.9(2) . . ?
C30 O1 Ti1 154.2(2) . . ?
C30 P1 P2 100.27(13) . . ?
C30 P1 Si1 108.77(13) . . ?
P2 P1 Si1 116.06(6) . . ?
C40 P2 C37 102.0(2) . . ?
C40 P2 P1 110.70(15) . . ?
C37 P2 P1 102.91(14) . . ?
C40 P2 Ti1 127.51(15) . . ?
C37 P2 Ti1 117.48(14) . . ?
P1 P2 Ti1 93.47(4) . . ?
C35 Si1 C36 107.7(3) . . ?
C35 Si1 C33 107.5(4) . . ?
C36 Si1 C33 107.1(2) . . ?
C35 Si1 P1 107.5(2) . . ?
C36 Si1 P1 105.99(15) . . ?
C33 Si1 P1 120.4(2) . . ?
O1 Ti1 N2 119.95(13) . . ?
O1 Ti1 N1 91.98(12) . . ?
N2 Ti1 N1 87.32(12) . . ?
O1 Ti1 Cl1 142.74(10) . . ?
N2 Ti1 Cl1 96.74(9) . . ?
N1 Ti1 Cl1 96.33(9) . . ?
O1 Ti1 P2 72.36(9) . . ?
N2 Ti1 P2 114.36(9) . . ?
N1 Ti1 P2 157.48(9) . . ?
Cl1 Ti1 P2 87.46(4) . . ?
C49 C43 C44 116.7(8) . . ?
C49 C43 C48 123.3(8) . . ?
C44 C43 C48 120 . . ?
C45 C44 C43 120 . . ?
C45 C44 H44 120 . . ?
C43 C44 H44 120 . . ?
C44 C45 C46 120 . . ?
C44 C45 H45 120 . . ?
C46 C45 H45 120 . . ?
C47 C46 C45 120 . . ?
C47 C46 H46 120 . . ?
C45 C46 H46 120 . . ?
C48 C47 C46 120 . . ?
C48 C47 H47 120 . . ?
C46 C47 H47 120 . . ?
C47 C48 C43 120 . . ?
C47 C48 H48 120 . . ?
C43 C48 H48 120 . . ?
C43 C49 H49A 110.9 . . ?
C43 C49 H49B 105.6 . . ?
H49A C49 H49B 109.5 . . ?
C43 C49 H49C 111.8 . . ?
H49A C49 H49C 109.5 . . ?
H49B C49 H49C 109.5 . . ?
C49A C43A C44A 120.9(17) . . ?
C49A C43A C48A 119.0(17) . . ?
C44A C43A C48A 120 . . ?
C45A C44A C43A 120 . . ?
C45A C44A H44A 120 . . ?
C43A C44A H44A 120 . . ?
C44A C45A C46A 120 . . ?
C44A C45A H45A 120 . . ?
C46A C45A H45A 120 . . ?
C45A C46A C47A 120 . . ?
C45A C46A H46A 120 . . ?
C47A C46A H46A 120 . . ?
C48A C47A C46A 120 . . ?
C48A C47A H47A 120 . . ?
C46A C47A H47A 120 . . ?
C47A C48A C43A 120 . . ?
C47A C48A H48A 120 . . ?
C43A C48A H48A 120 . . ?
C43A C49A H49D 108.3 . . ?
C43A C49A H49E 110.9 . . ?
H49D C49A H49E 109.5 . . ?
C43A C49A H49F 109.2 . . ?
H49D C49A H49F 109.5 . . ?
H49E C49A H49F 109.5 . . ?

loop_
_geom_bond_atom_site_label_1
_geom_bond_atom_site_label_2
_geom_bond_distance
_geom_bond_site_symmetry_2
_geom_bond_publ_flag
C1 C2 1.402(5) . ?
C1 C6 1.406(5) . ?
C1 N1 1.444(5) . ?
C2 C3 1.402(6) . ?
C2 C7 1.513(5) . ?
C3 C4 1.374(6) . ?
C3 H3 0.95 . ?
C4 C5 1.379(6) . ?
C4 H4 0.95 . ?
C5 C6 1.380(6) . ?
C5 H5 0.95 . ?
C6 C10 1.520(6) . ?
C7 C8 1.534(6) . ?
C7 C9 1.539(6) . ?
C7 H7 1 . ?
C8 H8A 0.98 . ?
C8 H8B 0.98 . ?
C8 H8C 0.98 . ?
C9 H9A 0.98 . ?
C9 H9B 0.98 . ?
C9 H9C 0.98 . ?
C10 C11 1.495(7) . ?
C10 C12 1.538(7) . ?
C10 H10 1 . ?
C11 H11A 0.98 . ?
C11 H11B 0.98 . ?
C11 H11C 0.98 . ?
C12 H12A 0.98 . ?
C12 H12B 0.98 . ?
C12 H12C 0.98 . ?
C13 C14 1.405(5) . ?
C13 C18 1.416(5) . ?
C13 N2 1.452(5) . ?
C14 C15 1.395(6) . ?
C14 C19 1.517(6) . ?
C15 C16 1.388(6) . ?
C15 H15 0.95 . ?
C16 C17 1.373(6) . ?
C16 H16 0.95 . ?
C17 C18 1.402(5) . ?
C17 H17 0.95 . ?
C18 C22 1.517(6) . ?
C19 C20 1.531(6) . ?
C19 C21 1.536(6) . ?
C19 H19 1 . ?
C20 H20A 0.98 . ?
C20 H20B 0.98 . ?
C20 H20C 0.98 . ?
C21 H21A 0.98 . ?
C21 H21B 0.98 . ?
C21 H21C 0.98 . ?
C22 C23 1.519(6) . ?
C22 C24 1.537(6) . ?
C22 H22 1 . ?
C23 H23A 0.98 . ?
C23 H23B 0.98 . ?
C23 H23C 0.98 . ?
C24 H24A 0.98 . ?
C24 H24B 0.98 . ?
C24 H24C 0.98 . ?
C25 C26 1.514(5) . ?
C25 H25A 0.98 . ?
C25 H25B 0.98 . ?
C25 H25C 0.98 . ?
C26 N1 1.324(5) . ?
C26 C27 1.408(5) . ?
C27 C28 1.393(6) . ?
C27 H27 0.95 . ?
C28 N2 1.349(5) . ?
C28 C29 1.512(5) . ?
C29 H29A 0.98 . ?
C29 H29B 0.98 . ?
C29 H29C 0.98 . ?
C30 O1 1.411(5) . ?
C30 C31 1.524(6) . ?
C30 C32 1.531(6) . ?
C30 P1 1.927(4) . ?
C31 H31A 0.98 . ?
C31 H31B 0.98 . ?
C31 H31C 0.98 . ?
C32 H32A 0.98 . ?
C32 H32B 0.98 . ?
C32 H32C 0.98 . ?
C33 Si1 1.870(6) . ?
C33 H33A 0.98 . ?
C33 H33B 0.98 . ?
C33 H33C 0.98 . ?
C35 Si1 1.848(6) . ?
C35 H35A 0.98 . ?
C35 H35B 0.98 . ?
C35 H35C 0.98 . ?
C36 Si1 1.870(4) . ?
C36 H36A 0.98 . ?
C36 H36B 0.98 . ?
C36 H36C 0.98 . ?
C37 C39 1.536(6) . ?
C37 C38 1.537(6) . ?
C37 P2 1.869(4) . ?
C37 H37 1 . ?
C38 H38A 0.98 . ?
C38 H38B 0.98 . ?
C38 H38C 0.98 . ?
C39 H39A 0.98 . ?
C39 H39B 0.98 . ?
C39 H39C 0.98 . ?
C40 C41 1.518(6) . ?
C40 C42 1.543(6) . ?
C40 P2 1.863(4) . ?
C40 H40 1 . ?
C41 H41A 0.98 . ?
C41 H41B 0.98 . ?
C41 H41C 0.98 . ?
C42 H42A 0.98 . ?
C42 H42B 0.98 . ?
C42 H42C 0.98 . ?
Cl1 Ti1 2.3314(11) . ?
N1 Ti1 2.134(3) . ?
N2 Ti1 2.084(3) . ?
O1 Ti1 1.823(3) . ?
P1 P2 2.1820(14) . ?
P1 Si1 2.2765(16) . ?
P2 Ti1 2.9534(12) . ?
C43 C49 1.376(17) . ?
C43 C44 1.39 . ?
C43 C48 1.39 . ?
C44 C45 1.39 . ?
C44 H44 0.95 . ?
C45 C46 1.39 . ?
C45 H45 0.95 . ?
C46 C47 1.39 . ?
C46 H46 0.95 . ?
C47 C48 1.39 . ?
C47 H47 0.95 . ?
C48 H48 0.95 . ?
C49 H49A 0.98 . ?
C49 H49B 0.98 . ?
C49 H49C 0.98 . ?
C43A C49A 1.39(2) . ?
C43A C44A 1.39 . ?
C43A C48A 1.39 . ?
C44A C45A 1.39 . ?
C44A H44A 0.95 . ?
C45A C46A 1.39 . ?
C45A H45A 0.95 . ?
C46A C47A 1.39 . ?
C46A H46A 0.95 . ?
C47A C48A 1.39 . ?
C47A H47A 0.95 . ?
C48A H48A 0.95 . ?
C49A H49D 0.98 . ?
C49A H49E 0.98 . ?
C49A H49F 0.98 . ?

loop_
_geom_torsion_atom_site_label_1
_geom_torsion_atom_site_label_2
_geom_torsion_atom_site_label_3
_geom_torsion_atom_site_label_4
_geom_torsion
_geom_torsion_site_symmetry_1
_geom_torsion_site_symmetry_2
_geom_torsion_site_symmetry_3
_geom_torsion_site_symmetry_4
_geom_torsion_publ_flag
C6 C1 C2 C3 -2.4(6) . . . . ?
N1 C1 C2 C3 177.5(4) . . . . ?
C6 C1 C2 C7 177.7(4) . . . . ?
N1 C1 C2 C7 -2.5(6) . . . . ?
C1 C2 C3 C4 0.7(7) . . . . ?
C7 C2 C3 C4 -179.4(4) . . . . ?
C2 C3 C4 C5 0.9(7) . . . . ?
C3 C4 C5 C6 -0.7(7) . . . . ?
C4 C5 C6 C1 -0.9(7) . . . . ?
C4 C5 C6 C10 177.9(4) . . . . ?
C2 C1 C6 C5 2.5(6) . . . . ?
N1 C1 C6 C5 -177.4(4) . . . . ?
C2 C1 C6 C10 -176.4(4) . . . . ?
N1 C1 C6 C10 3.8(6) . . . . ?
C1 C2 C7 C8 111.4(4) . . . . ?
C3 C2 C7 C8 -68.5(5) . . . . ?
C1 C2 C7 C9 -125.5(4) . . . . ?
C3 C2 C7 C9 54.6(6) . . . . ?
C5 C6 C10 C11 62.3(6) . . . . ?
C1 C6 C10 C11 -118.9(5) . . . . ?
C5 C6 C10 C12 -60.0(6) . . . . ?
C1 C6 C10 C12 118.8(5) . . . . ?
C18 C13 C14 C15 0.8(6) . . . . ?
N2 C13 C14 C15 -178.5(4) . . . . ?
C18 C13 C14 C19 -178.9(4) . . . . ?
N2 C13 C14 C19 1.9(6) . . . . ?
C13 C14 C15 C16 -0.6(6) . . . . ?
C19 C14 C15 C16 179.0(4) . . . . ?
C14 C15 C16 C17 -0.2(7) . . . . ?
C15 C16 C17 C18 0.9(7) . . . . ?
C16 C17 C18 C13 -0.7(6) . . . . ?
C16 C17 C18 C22 178.2(4) . . . . ?
C14 C13 C18 C17 -0.1(6) . . . . ?
N2 C13 C18 C17 179.2(4) . . . . ?
C14 C13 C18 C22 -178.9(4) . . . . ?
N2 C13 C18 C22 0.4(6) . . . . ?
C15 C14 C19 C20 -23.2(5) . . . . ?
C13 C14 C19 C20 156.4(4) . . . . ?
C15 C14 C19 C21 101.4(5) . . . . ?
C13 C14 C19 C21 -79.0(5) . . . . ?
C17 C18 C22 C23 72.1(5) . . . . ?
C13 C18 C22 C23 -109.1(4) . . . . ?
C17 C18 C22 C24 -51.8(5) . . . . ?
C13 C18 C22 C24 127.0(4) . . . . ?
N1 C26 C27 C28 -7.5(7) . . . . ?
C25 C26 C27 C28 169.8(4) . . . . ?
C26 C27 C28 N2 12.9(7) . . . . ?
C26 C27 C28 C29 -165.5(4) . . . . ?
C27 C26 N1 C1 163.5(3) . . . . ?
C25 C26 N1 C1 -13.8(5) . . . . ?
C27 C26 N1 Ti1 -21.2(5) . . . . ?
C25 C26 N1 Ti1 161.6(3) . . . . ?
C2 C1 N1 C26 98.8(4) . . . . ?
C6 C1 N1 C26 -81.4(5) . . . . ?
C2 C1 N1 Ti1 -76.7(4) . . . . ?
C6 C1 N1 Ti1 103.1(4) . . . . ?
C27 C28 N2 C13 -177.9(3) . . . . ?
C29 C28 N2 C13 0.4(5) . . . . ?
C27 C28 N2 Ti1 12.2(5) . . . . ?
C29 C28 N2 Ti1 -169.5(3) . . . . ?
C14 C13 N2 C28 102.2(4) . . . . ?
C18 C13 N2 C28 -77.1(5) . . . . ?
C14 C13 N2 Ti1 -87.4(4) . . . . ?
C18 C13 N2 Ti1 93.3(4) . . . . ?
C31 C30 O1 Ti1 128.8(5) . . . . ?
C32 C30 O1 Ti1 -110.5(6) . . . . ?
P1 C30 O1 Ti1 3.5(7) . . . . ?
C41 C40 P2 C37 178.8(3) . . . . ?
C42 C40 P2 C37 58.0(4) . . . . ?
C41 C40 P2 P1 -72.3(3) . . . . ?
C42 C40 P2 P1 166.9(3) . . . . ?
C41 C40 P2 Ti1 39.5(4) . . . . ?
C42 C40 P2 Ti1 -81.3(4) . . . . ?
C39 C37 P2 C40 169.7(3) . . . . ?
C38 C37 P2 C40 43.9(4) . . . . ?
C39 C37 P2 P1 55.0(3) . . . . ?
C38 C37 P2 P1 -70.9(4) . . . . ?
C39 C37 P2 Ti1 -46.0(3) . . . . ?
C38 C37 P2 Ti1 -171.8(3) . . . . ?
C30 O1 Ti1 N2 -132.6(6) . . . . ?
C30 O1 Ti1 N1 139.3(6) . . . . ?
C30 O1 Ti1 Cl1 36.2(7) . . . . ?
C30 O1 Ti1 P2 -24.2(6) . . . . ?
C49 C43 C44 C45 -177.7(9) . . . . ?
C48 C43 C44 C45 0 . . . . ?
C43 C44 C45 C46 0 . . . . ?
C44 C45 C46 C47 0 . . . . ?
C45 C46 C47 C48 0 . . . . ?
C46 C47 C48 C43 0 . . . . ?
C49 C43 C48 C47 177.6(10) . . . . ?
C44 C43 C48 C47 0 . . . . ?
C49A C43A C44A C45A -177.9(18) . . . . ?
C48A C43A C44A C45A 0 . . . . ?
C43A C44A C45A C46A 0 . . . . ?
C44A C45A C46A C47A 0 . . . . ?
C45A C46A C47A C48A 0 . . . . ?
C46A C47A C48A C43A 0 . . . . ?
C49A C43A C48A C47A 177.9(17) . . . . ?
C44A C43A C48A C47A 0 . . . . ?
